data_2007561
loop_
_publ_author_name
'Charfi, Miriem '
'Jouini, Amor '
'Pierrot, Marcel '

_publ_contact_author
;     Amor Jouini
      Laboratoire de Chimie du Solide
      D\'epartement de Chimie
      Facult\'e des Sciences de Monastir
      Universit\'e du centre
      5000 Monastir, Tunisia.
      e-mail: Amor.Jouini@fsm.rnu.tn
;
_publ_section_title
;
 Piperazine-1,4-diium Dihydrogendiphosphate
;
_journal_issue 8
_journal_name_full 'Acta Crystallographica Section C'
_journal_page_first IUC9800042
_journal_paper_doi 10.1107/S0108270198099405
_journal_volume 54
_journal_year 1998
_chemical_formula_iupac 'C4 H12 N2 2+, H2 P2 O7 2-'
_chemical_formula_moiety (C4H12N2)H2P2O7
_chemical_formula_structural (C4H12N2)H2P2O7
_chemical_formula_sum 'C4 H14 N2 O7 P2'
_chemical_formula_weight 264.11
_chemical_name_systematic
;
Piperazinium dihydrogendiphosphate
;
_space_group_IT_number 14
_symmetry_cell_setting monoclinic
_symmetry_space_group_name_Hall '-P 2ybc'
_symmetry_space_group_name_H-M 'P 1 21/c 1'
_audit_creation_method SHELXL
_cell_angle_alpha 90.00
_cell_angle_beta 91.80(3)
_cell_angle_gamma 90.00
_cell_formula_units_Z 4
_cell_length_a 11.749(2)
_cell_length_b 6.849(2)
_cell_length_c 12.592(2)
_cell_measurement_reflns_used 25
_cell_measurement_temperature 293(2)
_cell_measurement_theta_max 25
_cell_measurement_theta_min 3
_cell_volume 1012.8(4)
_computing_cell_refinement 'Kappa CCD Nonius'
_computing_data_collection 'Kappa CCD Nonius'
_computing_data_reduction 'Denzo (Otwinowski & Minor, 1997)'
_computing_molecular_graphics MolView
_computing_publication_material 'SHELXL-93 (Sheldrick, 1993)'
_computing_structure_refinement 'SHELXL-93 (Sheldrick, 1993)'
_computing_structure_solution 'SHELXS-86 (Sheldrick, 1990)'
_diffrn_ambient_temperature 293(2)
_diffrn_measurement_device 'Kappa CCD Nonius'
_diffrn_measurement_method \f
_diffrn_radiation_monochromator graphite
_diffrn_radiation_source 'fine-focus sealed tube'
_diffrn_radiation_type MoK\a
_diffrn_radiation_wavelength 0.71069
_diffrn_reflns_av_R_equivalents 0.0
_diffrn_reflns_av_sigmaI/netI 0.0316
_diffrn_reflns_limit_h_max 14
_diffrn_reflns_limit_h_min -14
_diffrn_reflns_limit_k_max 0
_diffrn_reflns_limit_k_min -8
_diffrn_reflns_limit_l_max 14
_diffrn_reflns_limit_l_min 0
_diffrn_reflns_number 2005
_diffrn_reflns_theta_max 25
_diffrn_reflns_theta_min 3
_diffrn_standards_decay_% None
_exptl_absorpt_coefficient_mu 0.451
_exptl_absorpt_correction_type none
_exptl_crystal_colour colourless
_exptl_crystal_density_diffrn 1.732
_exptl_crystal_density_meas 1.71
_exptl_crystal_density_method 'pycnometry (toluene as pycnometric liquid)'
_exptl_crystal_description 'elongated prism'
_exptl_crystal_F_000 552
_exptl_crystal_size_max 0.35
_exptl_crystal_size_mid 0.15
_exptl_crystal_size_min 0.12
_refine_diff_density_max 0.253
_refine_diff_density_min -0.313
_refine_ls_extinction_coef 0.012(4)
_refine_ls_extinction_method SHELXL
_refine_ls_goodness_of_fit_all 1.071
_refine_ls_goodness_of_fit_obs 1.113
_refine_ls_hydrogen_treatment refall
_refine_ls_matrix_type full
_refine_ls_number_parameters 193
_refine_ls_number_reflns 2005
_refine_ls_number_restraints 0
_refine_ls_restrained_S_all 1.071
_refine_ls_restrained_S_obs 1.113
_refine_ls_R_factor_all 0.0376
_refine_ls_R_factor_obs .0323
_refine_ls_shift/esd_max 0.001
_refine_ls_shift/esd_mean 0.000
_refine_ls_structure_factor_coef Fsqd
_refine_ls_weighting_details 'w=1/[\s^2^(Fo^2^)+(0.0427P)^2^+0.6486P] where P=(Fo^2^+2Fc^2^)/3'
_refine_ls_weighting_scheme calc
_refine_ls_wR_factor_all 0.0896
_refine_ls_wR_factor_obs .0867
_reflns_number_observed 1765
_reflns_number_total 2005
_reflns_observed_criterion ' >2sigma(I)'
_cod_data_source_file qb0052.cif
_cod_data_source_block pip2
_cod_depositor_comments
;
The following automatic conversions were performed:

'_refine_ls_weighting_scheme' value 'calc
w=1/[\s^2^(Fo^2^)+(0.0427P)^2^+0.6486P] where P=(Fo^2^+2Fc^2^)/3' was
changed to 'calc'. New tag '_refine_ls_weighting_details' was
created. The value of the new tag was set to
'w=1/[\s^2^(Fo^2^)+(0.0427P)^2^+0.6486P] where P=(Fo^2^+2Fc^2^)/3'.

Automatic conversion script
Id: cif_fix_values 3143 2015-03-26 13:38:13Z robertas 
;
_cod_original_cell_volume 1012.7(4)
_cod_original_sg_symbol_H-M 'P 21/c'
_cod_database_code 2007561
_cod_database_fobs_code 2007561

loop_
_symmetry_equiv_pos_as_xyz
'x, y, z'
'-x, y+1/2, -z+1/2'
'-x, -y, -z'
'x, -y-1/2, z-1/2'

loop_
_atom_site_aniso_label
_atom_site_aniso_U_11
_atom_site_aniso_U_22
_atom_site_aniso_U_33
_atom_site_aniso_U_12
_atom_site_aniso_U_13
_atom_site_aniso_U_23
P1 .0181(3) .0197(3) .0309(3) .0010(2) -.0023(2) .0011(2)
P2 .0217(3) .0174(3) .0298(3) .0008(2) -.0003(2) -.0001(2)
OE11 .0192(7) .0291(8) .0590(10) .0058(5) -.0033(6) .0075(7)
OE21 .0168(6) .0337(8) .0453(9) .0008(5) -.0010(5) -.0059(6)
OE22 .0405(8) .0295(8) .0347(9) -.0052(6) .0037(6) .0034(7)
OE23 .0459(9) .0226(7) .0397(9) -.0027(6) -.0020(6) -.0050(6)
OL12 .0182(6) .0242(7) .0533(9) .0046(5) .0060(6) .0113(6)
OE12 .0473(10) .0621(12) .0393(9) .0256(8) .0122(7) .0114(8)
OE13 .0557(11) .0220(8) .094(2) -.0036(7) -.0460(10) .0001(9)
N1 .0240(8) .0214(9) .0551(12) .0044(6) -.0058(7) .0034(8)
N2 .0197(8) .0387(10) .0321(10) -.0093(7) .0019(7) -.0060(8)
C1 .0258(10) .0356(12) .0401(12) -.0019(8) .0020(8) .0075(9)
C2 .0227(10) .0371(12) .0514(14) .0048(8) .0074(9) -.0004(10)
C3 .0244(10) .0289(11) .0473(13) -.0016(8) .0041(9) -.0021(9)
C4 .0199(9) .0401(12) .0413(13) .0007(8) -.0038(8) .0026(10)

loop_
_atom_site_label
_atom_site_fract_x
_atom_site_fract_y
_atom_site_fract_z
_atom_site_U_iso_or_equiv
_atom_site_thermal_displace_type
_atom_site_calc_flag
_atom_site_refinement_flags
_atom_site_occupancy
_atom_site_disorder_group
_atom_site_type_symbol
P1 .28701(4) .11903(7) .86547(4) .0230(2) Uani d . 1 . P
P2 .21989(4) .47375(7) .74909(4) .0230(2) Uani d . 1 . P
OE11 .39636(11) .0411(2) .88861(13) .0359(4) Uani d . 1 . O
OE21 .10981(11) .3931(2) .74137(12) .0319(3) Uani d . 1 . O
OE22 .26092(13) .5417(2) .63308(13) .0348(4) Uani d . 1 . O
OE23 .23814(13) .6331(2) .83463(12) .0361(4) Uani d . 1 . O
OL12 .30149(11) .3022(2) .78325(12) .0318(4) Uani d . 1 . O
OE12 .23101(15) .1859(3) .96815(13) .0493(5) Uani d . 1 . O
OE13 .2185(2) -.0184(3) .7912(2) .0582(6) Uani d . 1 . O
N1 .46950(15) -.2988(3) .9883(2) .0336(4) Uani d . 1 . N
N2 .02650(14) .0835(3) .60963(15) .0301(4) Uani d . 1 . N
C1 .5219(2) -.4035(3) .8947(2) .0338(5) Uani d . 1 . C
C2 .4084(2) -.4341(3) 1.0603(2) .0369(5) Uani d . 1 . C
C3 -.0243(2) .2022(3) .5172(2) .0335(5) Uani d . 1 . C
C4 .0916(2) -.0761(3) .5611(2) .0339(5) Uani d . 1 . C
HO22 .250(3) .459(5) .574(3) .077(11) Uiso d . 1 . H
HO13 .230(3) -.137(6) .812(3) .069(10) Uiso d . 1 . H
H1N1 .424(3) -.200(4) .953(2) .056(8) Uiso d . 1 . H
H2N1 .516(3) -.232(5) 1.033(2) .064(9) Uiso d . 1 . H
H1N2 -.018(2) .035(4) .653(2) .036(6) Uiso d . 1 . H
H2N2 .067(3) .169(4) .660(2) .057(8) Uiso d . 1 . H
H1C1 .565(2) -.311(4) .854(2) .045(7) Uiso d . 1 . H
H2C1 .470(2) -.452(4) .844(2) .046(7) Uiso d . 1 . H
H1C2 .350(2) -.485(4) 1.001(2) .047(7) Uiso d . 1 . H
H2C2 .380(2) -.362(4) 1.123(2) .051(8) Uiso d . 1 . H
H1C3 .029(2) .263(4) .4808(18) .031(6) Uiso d . 1 . H
H2C3 -.062(2) .296(4) .552(2) .043(7) Uiso d . 1 . H
H1C4 .118(2) -.155(4) .625(2) .041(6) Uiso d . 1 . H
H2C4 .148(2) -.015(4) .517(2) .046(7) Uiso d . 1 . H

loop_
_atom_type_symbol
_atom_type_description
_atom_type_scat_dispersion_real
_atom_type_scat_dispersion_imag
_atom_type_scat_source
C C 0.0033 0.0016 'International Tables Vol C Tables 4.2.6.8 and 6.1.1.4'
H H 0.0000 0.0000 'International Tables Vol C Tables 4.2.6.8 and 6.1.1.4'
N N 0.0061 0.0033 'International Tables Vol C Tables 4.2.6.8 and 6.1.1.4'
O O 0.0106 0.0060 'International Tables Vol C Tables 4.2.6.8 and 6.1.1.4'
P P 0.1023 0.0942 'International Tables Vol C Tables 4.2.6.8 and 6.1.1.4'

loop_
_geom_angle_atom_site_label_1
_geom_angle_atom_site_label_2
_geom_angle_atom_site_label_3
_geom_angle_site_symmetry_1
_geom_angle_site_symmetry_3
_geom_angle
_geom_angle_publ_flag
OE11 P1 OE13 . . 110.45(10) y
OE11 P1 OE12 . . 110.43(10) y
OE13 P1 OE12 . . 117.64(12) y
OE11 P1 OL12 . . 107.93(8) y
OE13 P1 OL12 . . 98.48(10) y
OE12 P1 OL12 . . 111.02(9) y
OE21 P2 OE23 . . 115.67(9) y
OE21 P2 OL12 . . 106.11(8) y
OE23 P2 OL12 . . 105.55(9) y
OE21 P2 OE22 . . 110.44(9) y
OE23 P2 OE22 . . 112.77(9) y
OL12 P2 OE22 . . 105.41(8) y
P2 OE22 HO22 . . 120.(2) n
P2 OL12 P1 . . 132.24(9) y
P1 OE13 HO13 . . 108.(2) n
C2 N1 C1 . . 112.9(2) y
C2 N1 H1N1 . . 116.3(17) n
C1 N1 H1N1 . . 102.2(16) n
C2 N1 H2N1 . . 103.(2) n
C1 N1 H2N1 . . 118.(2) n
H1N1 N1 H2N1 . . 104.(3) n
C4 N2 C3 . . 105.9(2) y
C4 N2 H1N2 . . 108.6(17) n
C3 N2 H1N2 . . 117.8(17) n
C4 N2 H2N2 . . 117.8(17) n
C3 N2 H2N2 . . 110.1(17) n
H1N2 N2 H2N2 . . 97.(2) n
C2 C1 N1 3_647 . 106.8(2) y
C2 C1 H1C1 3_647 . 113.9(15) n
N1 C1 H1C1 . . 109.4(15) n
C2 C1 H2C1 3_647 . 109.6(17) n
N1 C1 H2C1 . . 115.1(16) n
H1C1 C1 H2C1 . . 102.(2) n
C1 C2 N1 3_647 . 115.3(2) y
C1 C2 H1C2 3_647 . 111.2(14) n
N1 C2 H1C2 . . 95.1(14) n
C1 C2 H2C2 3_647 . 105.2(15) n
N1 C2 H2C2 . . 110.5(16) n
H1C2 C2 H2C2 . . 120.(2) n
C4 C3 N2 3_556 . 112.1(2) n
C4 C3 H1C3 3_556 . 107.0(15) n
N2 C3 H1C3 . . 112.2(15) n
C4 C3 H2C3 3_556 . 117.6(16) n
N2 C3 H2C3 . . 101.3(16) n
H1C3 C3 H2C3 . . 107.(2) n
N2 C4 C3 . 3_556 115.1(2) n
N2 C4 H1C4 . . 102.4(14) n
C3 C4 H1C4 3_556 . 110.6(14) n
N2 C4 H2C4 . . 106.7(15) n
C3 C4 H2C4 3_556 . 102.8(15) n
H1C4 C4 H2C4 . . 120.(2) n

loop_
_geom_bond_atom_site_label_1
_geom_bond_atom_site_label_2
_geom_bond_site_symmetry_2
_geom_bond_distance
_geom_bond_publ_flag
P1 OE11 . 1.4132(14) y
P1 OE13 . 1.537(2) y
P1 OE12 . 1.539(2) y
P1 OL12 . 1.6387(14) y
P2 OE21 . 1.4068(14) y
P2 OE23 . 1.544(2) y
P2 OL12 . 1.5680(14) y
P2 OE22 . 1.621(2) y
P1 P2 . 2.9320(10) y
OE22 HO22 . .94(4) n
OE13 HO13 . .87(4) n
N1 C2 . 1.495(3) y
N1 C1 . 1.526(3) y
N1 H1N1 . .96(3) n
N1 H2N1 . .90(3) n
N2 C4 . 1.478(3) y
N2 C3 . 1.526(3) y
N2 H1N2 . .84(3) n
N2 H2N2 . .97(3) n
C1 C2 3_647 1.482(3) y
C1 H1C1 . .97(3) n
C1 H2C1 . .93(3) n
C2 C1 3_647 1.482(3) n
C2 H1C2 . 1.05(3) n
C2 H2C2 . 1.00(3) n
C3 C4 3_556 1.515(3) n
C3 H1C3 . .89(2) n
C3 H2C3 . .90(3) n
C4 C3 3_556 1.515(3) n
C4 H1C4 . 1.01(3) n
C4 H2C4 . .97(3) n
